data_4069044
loop_
_publ_author_name
'Pierce, Glesni A.'
'Vidovic, Dragoslav'
'Kays, Deborah L.'
'Coombs, Natalie D.'
'Thompson, Amber L.'
'Jemmis, Eluvathingal D.'
'De, Susmita'
'Aldridge, Simon'

_publ_section_title
;
 Half-Sandwich Group 8 Borylene Complexes: Synthetic and Structural
 Studies and Oxygen Atom Abstraction Chemistry
;
_journal_issue 10
_journal_name_full Organometallics
_journal_page_first 2947
_journal_paper_doi 10.1021/om801215b
_journal_volume 28
_journal_year 2009
_chemical_formula_moiety 'C32 H12 B F24, C21 H36 B N1 O1 P1 Ru1'
_chemical_formula_sum 'C53 H48 B2 F24 N O P Ru'
_chemical_formula_weight 1324.59
_space_group_IT_number 14
_symmetry_cell_setting monoclinic
_symmetry_space_group_name_Hall '-P 2ybc'
_symmetry_space_group_name_H-M 'P 1 21/c 1'
_atom_sites_solution_hydrogens geom
_atom_sites_solution_primary direct
_audit_creation_date 08-09-17
_audit_creation_method CRYSTALS_ver_12.86
_cell_angle_alpha 90
_cell_angle_beta 99.1154(4)
_cell_angle_gamma 90
_cell_formula_units_Z 4
_cell_length_a 12.23900(10)
_cell_length_b 17.1260(2)
_cell_length_c 27.0465(3)
_cell_measurement_reflns_used 11864
_cell_measurement_temperature 150
_cell_measurement_theta_max 27
_cell_measurement_theta_min 5
_cell_volume 5597.49(10)
_computing_cell_refinement 'DENZO/SCALEPACK (Otwinowski & Minor, 1997)'
_computing_data_collection 'COLLECT (Nonius, 1997-2001).'
_computing_data_reduction 'DENZO/SCALEPACK (Otwinowski & Minor, 1997)'
_computing_molecular_graphics 'CAMERON (Watkin et al., 1996)'
_computing_publication_material 'CRYSTALS (Betteridge et al., 2003)'
_computing_structure_refinement 'CRYSTALS (Betteridge et al., 2003)'
_computing_structure_solution 'SIR92 (Altomare et al., 1994)'
_diffrn_ambient_temperature 150
_diffrn_measured_fraction_theta_full 0.990
_diffrn_measured_fraction_theta_max 0.987
_diffrn_measurement_device 'Nonius KappaCCD'
_diffrn_measurement_device_type Area
_diffrn_measurement_method \w
_diffrn_radiation_monochromator graphite
_diffrn_radiation_type 'Mo K\a'
_diffrn_radiation_wavelength 0.71073
_diffrn_reflns_av_R_equivalents 0.042
_diffrn_reflns_limit_h_max 15
_diffrn_reflns_limit_h_min -15
_diffrn_reflns_limit_k_max 22
_diffrn_reflns_limit_k_min -22
_diffrn_reflns_limit_l_max 35
_diffrn_reflns_limit_l_min -35
_diffrn_reflns_number 50002
_diffrn_reflns_theta_full 25.552
_diffrn_reflns_theta_max 27.475
_diffrn_reflns_theta_min 5.126
_diffrn_standards_number 0
_exptl_absorpt_coefficient_mu 0.428
_exptl_absorpt_correction_T_max 0.94
_exptl_absorpt_correction_T_min 0.85
_exptl_absorpt_correction_type multi-scan
_exptl_absorpt_process_details 'DENZO/SCALEPACK (Otwinowski & Minor, 1997)'
_exptl_crystal_colour pale_yellow
_exptl_crystal_density_diffrn 1.572
_exptl_crystal_density_meas ?
_exptl_crystal_density_method 'not measured'
_exptl_crystal_description block
_exptl_crystal_F_000 2664
_exptl_crystal_size_max 0.25
_exptl_crystal_size_mid 0.20
_exptl_crystal_size_min 0.15
_refine_diff_density_max 1.88
_refine_diff_density_min -0.93
_refine_ls_extinction_method None
_refine_ls_goodness_of_fit_ref 1.1619
_refine_ls_hydrogen_treatment none
_refine_ls_matrix_type full
_refine_ls_number_parameters 800
_refine_ls_number_reflns 9103
_refine_ls_number_restraints 168
_refine_ls_R_factor_all 0.0910
_refine_ls_R_factor_gt 0.0584
_refine_ls_shift/su_max 0.001242
_refine_ls_structure_factor_coef F
_refine_ls_weighting_details
;
 Method, part 1, Chebychev polynomial, (Watkin, 1994, Prince, 1982) 
 [weight] = 1.0/[A~0~*T~0~(x)+A~1~*T~1~(x) ... +A~n-1~]*T~n-1~(x)] 
 where A~i~ are the Chebychev coefficients listed below and x= Fcalc/Fmax 
 Method = Robust Weighting (Prince, 1982) 
 W = [weight] * [1-(deltaF/6*sigmaF)^2^]^2^ 
 A~i~ are: 
 1.04 0.283 0.679 
;
_refine_ls_weighting_scheme calc
_refine_ls_wR_factor_all 0.0782
_refine_ls_wR_factor_gt 0.0587
_refine_ls_wR_factor_ref 0.0587
_reflns_limit_h_max 15
_reflns_limit_h_min -15
_reflns_limit_k_max 22
_reflns_limit_k_min 0
_reflns_limit_l_max 35
_reflns_limit_l_min 0
_reflns_number_gt 9103
_reflns_number_total 12677
_reflns_threshold_expression I>2.0\s(I)
_oxford_diffrn_Wilson_B_factor 2.11
_oxford_diffrn_Wilson_scale 28.18
_oxford_refine_ls_r_factor_ref 0.0584
_oxford_refine_ls_scale 0.2149(3)
_oxford_reflns_number_all 12677
_oxford_reflns_threshold_expression_ref I>2.0\s(I)
_oxford_structure_analysis_title 016dvdv08
_cod_data_source_file om801215b_si_001.cif
_cod_data_source_block 10
_cod_depositor_comments
;
The following automatic conversions were performed:

'_symmetry_cell_setting' value 'Monoclinic' changed to 'monoclinic'
according to /home/saulius/struct/CIF-dictionaries/cif_core.dic
dictionary named 'cif_core.dic' version 2.4.2 from 2011-04-26.

Automatic conversion script
Id: cif_fix_values 1715 2011-07-08 13:25:40Z adriana 

The following automatic conversions were performed:

'_exptl_crystal_density_meas' value 'not measured' was changed to '?'
- the value is perceived as not measured.

Automatic conversion script
Id: cif_fix_values 3008 2015-01-20 13:52:24Z robertas 
;
_cod_original_sg_symbol_H-M 'P 1 21/c 1 '
_cod_original_formula_sum 'C53 H48 B2 F24 N1 O1 P1 Ru1'
_cod_database_code 4069044

loop_
_symmetry_equiv_pos_as_xyz
x,y,z
-x,-y,-z
-x,y+1/2,-z+1/2
x,-y+1/2,z+1/2

loop_
_atom_site_label
_atom_site_type_symbol
_atom_site_fract_x
_atom_site_fract_y
_atom_site_fract_z
_atom_site_U_iso_or_equiv
_atom_site_occupancy
_atom_site_adp_type
_atom_site_refinement_flags_posn
_atom_site_refinement_flags_adp
_atom_site_refinement_flags_occupancy
_atom_site_disorder_group
Ru1 Ru 0.03291(2) 0.730779(17) 0.394332(10) 0.0268 1.0000 Uani . . . .
P2 P -0.14941(8) 0.77040(6) 0.38050(3) 0.0287 1.0000 Uani . . . .
C3 C -0.2108(4) 0.7652(3) 0.43730(16) 0.0430 1.0000 Uani . . . .
C4 C -0.1755(4) 0.8701(3) 0.35971(17) 0.0419 1.0000 Uani . . . .
C5 C -0.2472(4) 0.7161(3) 0.33599(19) 0.0505 1.0000 Uani . . . .
C6 C -0.0164(4) 0.6284(2) 0.37942(15) 0.0385 1.0000 Uani . . . .
O7 O -0.0458(4) 0.56648(19) 0.37036(15) 0.0640 1.0000 Uani . . . .
C8 C 0.2132(3) 0.7559(3) 0.42098(17) 0.0451 1.0000 Uani . . . .
C9 C 0.1742(4) 0.7075(3) 0.45711(17) 0.0497 1.0000 Uani . . . .
C10 C 0.0917(4) 0.7499(3) 0.47804(15) 0.0481 1.0000 Uani . . . .
C11 C 0.0796(4) 0.8227(3) 0.45434(16) 0.0446 1.0000 Uani . . . .
C12 C 0.1547(4) 0.8275(3) 0.41951(17) 0.0429 1.0000 Uani . . . .
B13 B 0.0535(3) 0.7405(2) 0.32541(15) 0.0284 1.0000 Uani . . . .
N14 N 0.0853(3) 0.74774(18) 0.28023(11) 0.0315 1.0000 Uani . . . .
C15 C 0.0416(3) 0.8084(2) 0.24318(13) 0.0293 1.0000 Uani . . . .
C16 C 0.0485(3) 0.8892(2) 0.26731(15) 0.0363 1.0000 Uani . . . .
C17 C 0.0025(4) 0.9521(3) 0.22994(18) 0.0457 1.0000 Uani . . . .
C18 C -0.1130(4) 0.9337(3) 0.20429(19) 0.0553 1.0000 Uani . . . .
C19 C -0.1185(4) 0.8532(3) 0.17989(17) 0.0494 1.0000 Uani . . . .
C20 C -0.0760(3) 0.7895(3) 0.21803(16) 0.0400 1.0000 Uani . . . .
C21 C 0.1747(3) 0.6942(2) 0.26849(13) 0.0318 1.0000 Uani . . . .
C22 C 0.1374(3) 0.6491(2) 0.22039(15) 0.0361 1.0000 Uani . . . .
C23 C 0.2295(4) 0.5943(3) 0.20926(17) 0.0445 1.0000 Uani . . . .
C24 C 0.3355(4) 0.6381(3) 0.20690(17) 0.0476 1.0000 Uani . . . .
C25 C 0.3736(4) 0.6828(3) 0.25493(19) 0.0513 1.0000 Uani . . . .
C26 C 0.2825(3) 0.7386(3) 0.26697(16) 0.0411 1.0000 Uani . . . .
F27 F 0.2744(2) 1.05547(13) 0.53447(10) 0.0470 1.0000 Uani . . . .
C28 C 0.2657(3) 0.9790(2) 0.54456(14) 0.0309 1.0000 Uani . . . .
F29 F 0.2782(3) 0.97384(17) 0.59427(9) 0.0570 1.0000 Uani . . . .
F30 F 0.1620(2) 0.95979(17) 0.52735(13) 0.0624 1.0000 Uani . . . .
C31 C 0.3481(3) 0.93081(19) 0.52260(12) 0.0230 1.0000 Uani . . . .
C32 C 0.4050(3) 0.87109(19) 0.55029(11) 0.0204 1.0000 Uani . . . .
C33 C 0.4811(3) 0.82337(18) 0.53112(11) 0.0192 1.0000 Uani . . . .
C34 C 0.4957(3) 0.83898(18) 0.48180(12) 0.0207 1.0000 Uani . . . .
C35 C 0.4379(3) 0.8978(2) 0.45327(12) 0.0232 1.0000 Uani . . . .
C36 C 0.3636(3) 0.94516(19) 0.47324(13) 0.0242 1.0000 Uani . . . .
C37 C 0.4508(3) 0.9096(2) 0.39943(13) 0.0281 1.0000 Uani . . . .
F38 F 0.5356(3) 0.8700(2) 0.38642(9) 0.0672 1.0000 Uani . . . .
F39 F 0.4673(3) 0.98296(15) 0.38780(9) 0.0583 1.0000 Uani . . . .
F40 F 0.3618(2) 0.8874(2) 0.36813(9) 0.0627 1.0000 Uani . . . .
B41 B 0.5567(3) 0.7596(2) 0.56691(12) 0.0188 1.0000 Uani . . . .
C42 C 0.6564(3) 0.81249(18) 0.59819(12) 0.0212 1.0000 Uani . . . .
C43 C 0.7515(3) 0.83375(19) 0.57890(12) 0.0218 1.0000 Uani . . . .
C44 C 0.8314(3) 0.8837(2) 0.60448(13) 0.0251 1.0000 Uani . . . .
C45 C 0.8195(3) 0.9149(2) 0.65056(13) 0.0259 1.0000 Uani . . . .
C46 C 0.7249(3) 0.8955(2) 0.67044(12) 0.0258 1.0000 Uani . . . .
C47 C 0.6452(3) 0.84622(19) 0.64470(12) 0.0224 1.0000 Uani . . . .
C48 C 0.7122(3) 0.9284(2) 0.72049(14) 0.0346 1.0000 Uani . . . .
F49 F 0.8019(2) 0.91369(19) 0.75496(9) 0.0553 1.0000 Uani . . . .
F50 F 0.7043(3) 1.00598(15) 0.71997(10) 0.0603 1.0000 Uani . . . .
F51 F 0.6274(2) 0.89910(19) 0.73907(10) 0.0577 1.0000 Uani . . . .
C52 C 0.9340(2) 0.90289(18) 0.58297(11) 0.0331 1.0000 Uani D U . .
C56 C 0.6010(3) 0.69010(18) 0.53286(11) 0.0192 1.0000 Uani . . . .
C57 C 0.7054(3) 0.6554(2) 0.54402(12) 0.0241 1.0000 Uani . . . .
C58 C 0.7367(3) 0.5938(2) 0.51583(14) 0.0297 1.0000 Uani . . . .
C59 C 0.6653(3) 0.5635(2) 0.47546(14) 0.0316 1.0000 Uani . . . .
C60 C 0.5613(3) 0.5968(2) 0.46406(13) 0.0291 1.0000 Uani . . . .
C61 C 0.5298(3) 0.65780(19) 0.49213(12) 0.0241 1.0000 Uani . . . .
C62 C 0.4827(3) 0.5666(2) 0.41961(11) 0.0430 1.0000 Uani D U . .
C66 C 0.8514(2) 0.5608(2) 0.52716(14) 0.0460 1.0000 Uani D U . .
C70 C 0.4874(2) 0.71292(17) 0.60461(11) 0.0194 1.0000 Uani . . . .
C71 C 0.3741(3) 0.69699(19) 0.59280(12) 0.0215 1.0000 Uani . . . .
C72 C 0.3182(3) 0.6517(2) 0.62392(12) 0.0242 1.0000 Uani . . . .
C73 C 0.3734(3) 0.6211(2) 0.66841(13) 0.0282 1.0000 Uani . . . .
C74 C 0.4858(3) 0.6371(2) 0.68122(12) 0.0269 1.0000 Uani . . . .
C75 C 0.5409(3) 0.6810(2) 0.64986(12) 0.0252 1.0000 Uani . . . .
C76 C 0.5464(3) 0.60507(19) 0.72940(9) 0.0416 1.0000 Uani D U . .
C80 C 0.1981(3) 0.6375(2) 0.60827(14) 0.0336 1.0000 Uani . . . .
F81 F 0.1377(2) 0.70261(19) 0.60777(14) 0.0698 1.0000 Uani . . . .
F82 F 0.1734(2) 0.6093(2) 0.56232(10) 0.0595 1.0000 Uani . . . .
F83 F 0.1551(2) 0.5897(2) 0.63848(13) 0.0857 1.0000 Uani . . . .
H31 H -0.2069 0.7120 0.4495 0.0710 1.0000 Uiso . . . .
H32 H -0.1705 0.7978 0.4626 0.0711 1.0000 Uiso . . . .
H33 H -0.2863 0.7816 0.4311 0.0710 1.0000 Uiso . . . .
H42 H -0.1622 0.8773 0.3262 0.0699 1.0000 Uiso . . . .
H43 H -0.1257 0.9055 0.3815 0.0701 1.0000 Uiso . . . .
H41 H -0.2508 0.8844 0.3621 0.0700 1.0000 Uiso . . . .
H51 H -0.2242 0.7157 0.3033 0.0790 1.0000 Uiso . . . .
H53 H -0.3195 0.7395 0.3333 0.0789 1.0000 Uiso . . . .
H52 H -0.2518 0.6629 0.3473 0.0791 1.0000 Uiso . . . .
H101 H 0.0515 0.7304 0.5048 0.0559 1.0000 Uiso . . . .
H111 H 0.0282 0.8648 0.4617 0.0571 1.0000 Uiso . . . .
H151 H 0.0895 0.8096 0.2169 0.0359 1.0000 Uiso . . . .
H162 H 0.0035 0.8894 0.2944 0.0471 1.0000 Uiso . . . .
H161 H 0.1250 0.9014 0.2822 0.0475 1.0000 Uiso . . . .
H172 H 0.0042 1.0028 0.2476 0.0593 1.0000 Uiso . . . .
H171 H 0.0515 0.9562 0.2046 0.0590 1.0000 Uiso . . . .
H181 H -0.1382 0.9735 0.1786 0.0671 1.0000 Uiso . . . .
H182 H -0.1645 0.9341 0.2290 0.0671 1.0000 Uiso . . . .
H191 H -0.1950 0.8407 0.1647 0.0611 1.0000 Uiso . . . .
H192 H -0.0723 0.8521 0.1533 0.0612 1.0000 Uiso . . . .
H201 H -0.1250 0.7869 0.2434 0.0508 1.0000 Uiso . . . .
H202 H -0.0784 0.7373 0.2017 0.0509 1.0000 Uiso . . . .
H211 H 0.1888 0.6551 0.2963 0.0401 1.0000 Uiso . . . .
H221 H 0.1200 0.6868 0.1920 0.0469 1.0000 Uiso . . . .
H222 H 0.0684 0.6188 0.2223 0.0471 1.0000 Uiso . . . .
H231 H 0.2425 0.5548 0.2357 0.0570 1.0000 Uiso . . . .
H232 H 0.2045 0.5660 0.1776 0.0571 1.0000 Uiso . . . .
H241 H 0.3230 0.6750 0.1783 0.0607 1.0000 Uiso . . . .
H242 H 0.3932 0.6017 0.2000 0.0610 1.0000 Uiso . . . .
H252 H 0.4415 0.7127 0.2528 0.0620 1.0000 Uiso . . . .
H251 H 0.3908 0.6451 0.2830 0.0618 1.0000 Uiso . . . .
H262 H 0.3062 0.7642 0.2986 0.0509 1.0000 Uiso . . . .
H261 H 0.2691 0.7784 0.2404 0.0512 1.0000 Uiso . . . .
H321 H 0.3908 0.8629 0.5833 0.0270 1.0000 Uiso . . . .
H341 H 0.5464 0.8078 0.4676 0.0265 1.0000 Uiso . . . .
H361 H 0.3259 0.9865 0.4542 0.0321 1.0000 Uiso . . . .
H431 H 0.7609 0.8141 0.5472 0.0271 1.0000 Uiso . . . .
H451 H 0.8734 0.9481 0.6677 0.0310 1.0000 Uiso . . . .
H471 H 0.5819 0.8345 0.6585 0.0302 1.0000 Uiso . . . .
H571 H 0.7566 0.6750 0.5712 0.0288 1.0000 Uiso . . . .
H591 H 0.6875 0.5207 0.4574 0.0372 1.0000 Uiso . . . .
H611 H 0.4576 0.6783 0.4838 0.0323 1.0000 Uiso . . . .
H711 H 0.3340 0.7170 0.5627 0.0283 1.0000 Uiso . . . .
H731 H 0.3354 0.5911 0.6896 0.0349 1.0000 Uiso . . . .
H751 H 0.6178 0.6896 0.6594 0.0313 1.0000 Uiso . . . .
H121 H 0.1653 0.8750 0.3986 0.0520 1.0000 Uiso . . . .
H81 H 0.2754 0.7441 0.4024 0.0532 1.0000 Uiso . . . .
H91 H 0.1988 0.6553 0.4656 0.0613 1.0000 Uiso . . . .
F530 F 0.9269(2) 0.8897(2) 0.53504(10) 0.0632 0.900(4) Uani D U P 1
F540 F 0.9623(4) 0.9764(2) 0.58893(18) 0.1263 0.900(4) Uani D U P 1
F550 F 1.0192(2) 0.8624(3) 0.60317(14) 0.1166 0.900(4) Uani D U P 1
F531 F 0.9742(14) 0.8453(8) 0.5610(6) 0.0374(12) 0.100(4) Uiso D U P 2
F541 F 0.9209(15) 0.9584(8) 0.5504(6) 0.0371(12) 0.100(4) Uiso D U P 2
F551 F 1.0131(12) 0.9239(10) 0.6170(5) 0.0333(12) 0.100(4) Uiso D U P 2
F630 F 0.4851(4) 0.4912(2) 0.41408(17) 0.0883 0.854(5) Uani D U P 1
F640 F 0.3802(3) 0.5833(3) 0.42047(19) 0.1317 0.854(5) Uani D U P 1
F650 F 0.5058(5) 0.5938(4) 0.37826(14) 0.1616 0.854(5) Uani D U P 1
F631 F 0.5292(12) 0.5244(8) 0.3890(5) 0.0466(13) 0.146(5) Uiso D U P 2
F641 F 0.4011(10) 0.5262(8) 0.4291(6) 0.0496(13) 0.146(5) Uiso D U P 2
F651 F 0.4408(13) 0.6255(7) 0.3926(5) 0.0459(13) 0.146(5) Uiso D U P 2
F670 F 0.9266(10) 0.5976(7) 0.5079(5) 0.0523(13) 0.174(5) Uiso D U P 1
F680 F 0.8847(11) 0.5622(8) 0.5755(3) 0.0526(13) 0.174(5) Uiso D U P 1
F690 F 0.8602(11) 0.4905(6) 0.5135(5) 0.0466(13) 0.174(5) Uiso D U P 1
F671 F 0.9216(3) 0.6042(3) 0.55512(18) 0.0879 0.826(5) Uani D U P 2
F681 F 0.8538(3) 0.4951(3) 0.5497(3) 0.1669 0.826(5) Uani D U P 2
F691 F 0.8967(3) 0.5491(4) 0.48669(17) 0.1226 0.826(5) Uani D U P 2
F770 F 0.560(3) 0.6523(17) 0.7674(9) 0.0480(14) 0.057(4) Uiso D U P 1
F780 F 0.497(3) 0.5447(13) 0.7441(13) 0.0442(13) 0.057(4) Uiso D U P 1
F790 F 0.6450(14) 0.583(2) 0.7250(13) 0.0457(13) 0.057(4) Uiso D U P 1
F771 F 0.6404(3) 0.6413(2) 0.74526(11) 0.0816 0.943(4) Uani D U P 2
F781 F 0.4902(3) 0.6090(3) 0.76662(11) 0.0951 0.943(4) Uani D U P 2
F791 F 0.5745(4) 0.5323(2) 0.72588(15) 0.1187 0.943(4) Uani D U P 2

loop_
_atom_site_aniso_label
_atom_site_aniso_U_11
_atom_site_aniso_U_22
_atom_site_aniso_U_33
_atom_site_aniso_U_23
_atom_site_aniso_U_13
_atom_site_aniso_U_12
Ru1 0.02966(15) 0.02915(15) 0.02282(13) -0.00077(13) 0.00779(10) 0.00038(13)
P2 0.0303(4) 0.0287(4) 0.0291(4) -0.0048(4) 0.0107(3) -0.0002(4)
C3 0.044(2) 0.047(2) 0.043(2) 0.005(2) 0.0243(18) 0.004(2)
C4 0.045(2) 0.037(2) 0.048(2) 0.0050(18) 0.0190(19) 0.0082(18)
C5 0.034(2) 0.062(3) 0.055(3) -0.015(2) 0.0043(19) -0.009(2)
C6 0.049(2) 0.031(2) 0.036(2) 0.0013(16) 0.0086(18) 0.0075(18)
O7 0.093(3) 0.0290(17) 0.068(2) -0.0064(16) 0.006(2) -0.0070(17)
C8 0.0267(19) 0.066(3) 0.042(2) -0.004(2) 0.0038(16) -0.0062(19)
C9 0.047(3) 0.061(3) 0.036(2) 0.007(2) -0.0071(19) 0.008(2)
C10 0.050(3) 0.068(3) 0.0249(18) -0.0046(18) 0.0022(17) -0.005(2)
C11 0.041(2) 0.050(3) 0.041(2) -0.020(2) 0.0020(18) -0.0121(19)
C12 0.037(2) 0.048(2) 0.044(2) -0.0036(19) 0.0065(18) -0.0104(19)
B13 0.0288(19) 0.029(2) 0.0283(18) -0.0026(16) 0.0060(15) -0.0001(16)
N14 0.0360(17) 0.0332(17) 0.0271(14) -0.0006(12) 0.0102(13) -0.0018(12)
C15 0.0335(18) 0.0312(18) 0.0249(16) -0.0009(14) 0.0105(14) -0.0039(15)
C16 0.043(2) 0.0315(19) 0.036(2) -0.0042(16) 0.0100(17) -0.0030(17)
C17 0.056(3) 0.035(2) 0.051(2) 0.0078(19) 0.022(2) 0.007(2)
C18 0.049(3) 0.066(3) 0.052(3) 0.014(2) 0.014(2) 0.024(2)
C19 0.033(2) 0.074(3) 0.039(2) 0.008(2) -0.0014(18) 0.004(2)
C20 0.033(2) 0.049(2) 0.039(2) 0.0001(17) 0.0066(17) -0.0102(17)
C21 0.039(2) 0.0307(18) 0.0275(17) 0.0010(15) 0.0110(15) 0.0015(16)
C22 0.042(2) 0.0307(19) 0.038(2) -0.0074(16) 0.0148(17) -0.0024(17)
C23 0.056(3) 0.039(2) 0.041(2) -0.0011(18) 0.018(2) 0.011(2)
C24 0.051(3) 0.053(3) 0.044(2) 0.006(2) 0.022(2) 0.019(2)
C25 0.039(2) 0.061(3) 0.056(3) 0.004(2) 0.012(2) 0.009(2)
C26 0.036(2) 0.049(2) 0.039(2) -0.0038(19) 0.0090(16) -0.0028(19)
F27 0.0563(15) 0.0224(11) 0.0668(16) -0.0003(11) 0.0238(13) 0.0109(11)
C28 0.0308(19) 0.0261(17) 0.0372(19) -0.0012(15) 0.0097(15) 0.0055(15)
F29 0.0786(19) 0.0596(17) 0.0383(13) 0.0052(12) 0.0261(13) 0.0382(15)
F30 0.0249(12) 0.0615(18) 0.103(2) -0.0321(17) 0.0176(13) -0.0006(12)
C31 0.0242(16) 0.0196(15) 0.0256(16) -0.0020(12) 0.0049(13) 0.0004(13)
C32 0.0209(15) 0.0227(15) 0.0184(14) -0.0018(12) 0.0059(12) -0.0024(12)
C33 0.0177(14) 0.0189(14) 0.0212(14) 0.0007(12) 0.0037(11) -0.0020(12)
C34 0.0199(15) 0.0200(15) 0.0225(15) 0.0004(12) 0.0045(12) -0.0026(12)
C35 0.0213(15) 0.0250(16) 0.0232(15) 0.0033(13) 0.0026(12) -0.0026(13)
C36 0.0242(16) 0.0202(15) 0.0277(16) 0.0035(13) 0.0021(13) 0.0023(13)
C37 0.0290(18) 0.0299(18) 0.0251(16) 0.0043(14) 0.0031(14) 0.0011(14)
F38 0.079(2) 0.095(2) 0.0342(14) 0.0235(14) 0.0289(14) 0.0475(18)
F39 0.102(2) 0.0398(14) 0.0356(13) 0.0112(11) 0.0172(14) -0.0185(15)
F40 0.0571(17) 0.103(2) 0.0251(12) 0.0035(13) -0.0021(11) -0.0348(16)
B41 0.0208(16) 0.0186(16) 0.0172(14) 0.0013(13) 0.0038(12) -0.0006(13)
C42 0.0224(15) 0.0205(15) 0.0206(14) 0.0021(12) 0.0033(12) 0.0027(12)
C43 0.0228(15) 0.0224(15) 0.0202(14) 0.0005(12) 0.0037(12) 0.0025(12)
C44 0.0241(16) 0.0237(16) 0.0276(16) 0.0016(13) 0.0046(13) -0.0042(13)
C45 0.0277(17) 0.0226(16) 0.0252(16) 0.0015(13) -0.0023(13) -0.0052(13)
C46 0.0279(17) 0.0250(16) 0.0247(16) 0.0012(13) 0.0044(13) -0.0011(13)
C47 0.0211(15) 0.0254(16) 0.0212(15) 0.0014(12) 0.0050(12) 0.0010(13)
C48 0.041(2) 0.037(2) 0.0258(17) -0.0039(15) 0.0064(15) -0.0053(17)
F49 0.0563(16) 0.082(2) 0.0244(11) -0.0033(12) -0.0036(11) -0.0060(15)
F50 0.102(2) 0.0377(14) 0.0429(14) -0.0135(12) 0.0170(15) 0.0059(15)
F51 0.0564(16) 0.083(2) 0.0393(14) -0.0261(14) 0.0246(12) -0.0261(15)
C52 0.0273(15) 0.0377(14) 0.0356(12) -0.0005(9) 0.0086(11) -0.0068(11)
C56 0.0206(15) 0.0179(15) 0.0200(14) 0.0011(12) 0.0055(12) 0.0011(12)
C57 0.0221(16) 0.0244(16) 0.0256(16) 0.0009(13) 0.0029(13) -0.0002(13)
C58 0.0255(17) 0.0278(18) 0.0360(19) -0.0019(15) 0.0055(14) 0.0049(14)
C59 0.0364(19) 0.0246(17) 0.0343(18) -0.0075(15) 0.0074(15) 0.0057(15)
C60 0.0317(18) 0.0256(17) 0.0292(17) -0.0039(14) 0.0021(14) -0.0024(14)
C61 0.0255(16) 0.0224(16) 0.0240(16) 0.0006(13) 0.0023(13) -0.0005(13)
C62 0.0472(15) 0.0407(14) 0.0372(16) -0.0086(11) -0.0058(14) -0.0044(11)
C66 0.0339(18) 0.0433(14) 0.0576(15) 0.0018(13) -0.0027(12) 0.0062(13)
C70 0.0206(15) 0.0190(15) 0.0193(13) -0.0017(11) 0.0053(12) 0.0014(11)
C71 0.0216(15) 0.0231(15) 0.0195(14) -0.0025(12) 0.0028(12) -0.0020(13)
C72 0.0236(16) 0.0251(16) 0.0250(16) -0.0011(13) 0.0073(13) -0.0036(13)
C73 0.0324(18) 0.0272(17) 0.0271(17) 0.0028(14) 0.0112(14) -0.0050(14)
C74 0.0302(17) 0.0261(17) 0.0241(16) 0.0035(13) 0.0030(13) 0.0032(14)
C75 0.0213(16) 0.0275(17) 0.0258(16) 0.0038(13) 0.0004(13) 0.0009(13)
C76 0.0423(13) 0.0476(15) 0.0327(15) 0.0112(12) -0.0010(13) 0.0033(11)
C80 0.0308(19) 0.036(2) 0.0362(19) 0.0011(16) 0.0123(15) -0.0080(16)
F81 0.0288(13) 0.0676(19) 0.111(3) -0.0260(19) 0.0039(15) 0.0070(13)
F82 0.0345(13) 0.093(2) 0.0488(15) -0.0283(15) -0.0001(11) -0.0174(14)
F83 0.0408(16) 0.134(3) 0.078(2) 0.056(2) -0.0015(15) -0.0403(18)
F530 0.0382(15) 0.119(3) 0.0366(12) -0.0096(15) 0.0173(11) -0.0294(17)
F540 0.144(4) 0.0728(19) 0.199(5) -0.073(3) 0.140(4) -0.079(2)
F550 0.0276(16) 0.223(5) 0.104(3) 0.101(4) 0.0242(17) 0.035(2)
F630 0.100(3) 0.0475(15) 0.099(3) -0.0412(19) -0.040(3) 0.0040(18)
F640 0.0495(17) 0.169(5) 0.155(4) -0.128(4) -0.051(2) 0.037(2)
F650 0.214(6) 0.221(6) 0.0309(17) 0.030(3) -0.039(2) -0.149(5)
F671 0.0249(16) 0.100(3) 0.129(4) -0.066(3) -0.0176(19) 0.0260(16)
F681 0.045(2) 0.101(3) 0.344(9) 0.136(5) -0.001(4) 0.021(2)
F691 0.053(2) 0.221(6) 0.092(3) -0.066(3) 0.007(2) 0.060(3)
F771 0.0594(17) 0.126(3) 0.0486(18) 0.0437(19) -0.0243(14) -0.033(2)
F781 0.066(2) 0.183(4) 0.0381(16) 0.050(2) 0.0143(14) 0.012(2)
F791 0.185(5) 0.0576(17) 0.090(3) 0.014(2) -0.053(3) 0.051(2)

loop_
_atom_type_symbol
_atom_type_scat_dispersion_real
_atom_type_scat_dispersion_imag
_atom_type_scat_Cromer_Mann_a1
_atom_type_scat_Cromer_Mann_b1
_atom_type_scat_Cromer_Mann_a2
_atom_type_scat_Cromer_Mann_b2
_atom_type_scat_Cromer_Mann_a3
_atom_type_scat_Cromer_Mann_b3
_atom_type_scat_Cromer_Mann_a4
_atom_type_scat_Cromer_Mann_b4
_atom_type_scat_Cromer_Mann_c
_atom_type_scat_source
C 0.0033 0.0016 2.3100 20.8439 1.0200 10.2075 1.5886 0.5687 0.8650 51.6512 0.2156 'International Tables Vol C 4.2.6.8 and 6.1.1.4'
H 0.0000 0.0000 0.4930 10.5109 0.3229 26.1257 0.1402 3.1424 0.0408 57.7998 0.0030 'International Tables Vol C 4.2.6.8 and 6.1.1.4'
B 0.0013 0.0007 2.0545 23.2185 1.3326 1.0210 1.0979 60.3498 0.7068 0.1403 -0.1932 'International Tables Vol C 4.2.6.8 and 6.1.1.4'
N 0.0061 0.0033 12.2126 0.0057 3.1322 9.8933 2.0125 28.9975 1.1663 0.5826 -11.5290 'International Tables Vol C 4.2.6.8 and 6.1.1.4'
Ru -1.2594 0.8363 19.2674 0.8085 12.9182 8.4347 4.8634 24.7997 1.5676 94.2928 5.3787 'International Tables Vol C 4.2.6.8 and 6.1.1.4'
F 0.0171 0.0103 3.5392 10.2825 2.6412 4.2944 1.5170 0.2615 1.0243 26.1476 0.2776 'International Tables Vol C 4.2.6.8 and 6.1.1.4'
P 0.1023 0.0942 6.4345 1.9067 4.1791 27.1570 1.7800 0.5260 1.4908 68.1645 1.1149 'International Tables Vol C 4.2.6.8 and 6.1.1.4'
O 0.0106 0.0060 3.0485 13.2771 2.2868 5.7011 1.5463 0.3239 0.8670 32.9089 0.2508 'International Tables Vol C 4.2.6.8 and 6.1.1.4'

loop_
_geom_angle_atom_site_label_1
_geom_angle_atom_site_label_2
_geom_angle_atom_site_label_3
_geom_angle
_geom_angle_publ_flag
P2 Ru1 C6 88.29(13) yes
P2 Ru1 C8 150.46(13) yes
C6 Ru1 C8 120.83(19) yes
P2 Ru1 C9 141.27(13) yes
C6 Ru1 C9 100.27(19) yes
C8 Ru1 C9 36.70(18) yes
P2 Ru1 C10 105.25(13) yes
C6 Ru1 C10 112.74(18) yes
C8 Ru1 C10 61.12(16) yes
C9 Ru1 C10 36.69(18) yes
P2 Ru1 C11 92.25(12) yes
C6 Ru1 C11 146.93(18) yes
C8 Ru1 C11 61.02(17) yes
C9 Ru1 C11 60.58(18) yes
C10 Ru1 C11 35.75(18) yes
P2 Ru1 C12 114.11(12) yes
C6 Ru1 C12 157.44(18) yes
C8 Ru1 C12 36.62(17) yes
C9 Ru1 C12 60.85(18) yes
C10 Ru1 C12 60.50(17) yes
P2 Ru1 B13 95.12(13) yes
C6 Ru1 B13 87.71(18) yes
C8 Ru1 B13 91.22(17) yes
C9 Ru1 B13 122.70(18) yes
C10 Ru1 B13 151.11(18) yes
C11 Ru1 C12 36.52(16) yes
C11 Ru1 B13 125.10(18) yes
C12 Ru1 B13 92.68(17) yes
Ru1 P2 C3 111.57(15) yes
Ru1 P2 C4 116.54(15) yes
C3 P2 C4 103.4(2) yes
Ru1 P2 C5 118.47(16) yes
C3 P2 C5 102.6(2) yes
C4 P2 C5 102.2(2) yes
P2 C3 H31 109.3 no
P2 C3 H32 110.0 no
H31 C3 H32 108.2 no
P2 C3 H33 110.8 no
H31 C3 H33 109.3 no
H32 C3 H33 109.1 no
P2 C4 H42 111.5 no
P2 C4 H43 109.4 no
H42 C4 H43 107.9 no
P2 C4 H41 110.0 no
H42 C4 H41 109.9 no
H43 C4 H41 108.1 no
P2 C5 H51 110.7 no
P2 C5 H53 109.8 no
H51 C5 H53 109.3 no
P2 C5 H52 109.9 no
H51 C5 H52 108.6 no
H53 C5 H52 108.5 no
Ru1 C6 O7 179.8(4) yes
Ru1 C8 C9 71.9(2) yes
Ru1 C8 C12 72.0(2) yes
C9 C8 C12 107.5(4) yes
Ru1 C8 H81 126.0 no
C9 C8 H81 126.5 no
C12 C8 H81 125.7 no
Ru1 C9 C8 71.4(2) yes
Ru1 C9 C10 72.8(2) yes
C8 C9 C10 108.1(4) yes
Ru1 C9 H91 121.2 no
C8 C9 H91 125.6 no
C10 C9 H91 126.3 no
Ru1 C10 C9 70.5(2) yes
Ru1 C10 C11 71.4(2) yes
C9 C10 C11 107.6(4) yes
Ru1 C10 H101 123.8 no
C9 C10 H101 125.3 no
C11 C10 H101 127.1 no
Ru1 C11 C10 72.9(2) yes
Ru1 C11 C12 71.4(2) yes
C10 C11 C12 108.8(4) yes
Ru1 C11 H111 123.4 no
C10 C11 H111 125.3 no
C12 C11 H111 125.9 no
Ru1 C12 C11 72.1(2) yes
Ru1 C12 C8 71.4(2) yes
C11 C12 C8 108.0(4) yes
Ru1 C12 H121 124.0 no
C11 C12 H121 124.8 no
C8 C12 H121 127.1 no
Ru1 B13 N14 170.8(3) yes
B13 N14 C15 123.6(3) yes
B13 N14 C21 117.5(3) yes
C15 N14 C21 118.8(3) yes
N14 C15 C16 110.9(3) yes
N14 C15 C20 111.4(3) yes
C16 C15 C20 111.6(3) yes
N14 C15 H151 107.9 no
C16 C15 H151 106.9 no
C20 C15 H151 108.0 no
C15 C16 C17 111.6(3) yes
C15 C16 H162 108.8 no
C17 C16 H162 107.5 no
C15 C16 H161 110.7 no
C17 C16 H161 110.5 no
H162 C16 H161 107.7 no
C16 C17 C18 112.3(4) yes
C16 C17 H172 108.8 no
C18 C17 H172 110.6 no
C16 C17 H171 108.2 no
C18 C17 H171 109.0 no
H172 C17 H171 107.9 no
C17 C18 C19 111.3(4) yes
C17 C18 H181 110.2 no
C19 C18 H181 109.4 no
C17 C18 H182 109.9 no
C19 C18 H182 108.0 no
H181 C18 H182 108.0 no
C18 C19 C20 111.4(4) yes
C18 C19 H191 110.5 no
C20 C19 H191 109.0 no
C18 C19 H192 110.0 no
C20 C19 H192 107.7 no
H191 C19 H192 108.0 no
C19 C20 C15 110.1(3) yes
C19 C20 H201 108.8 no
C15 C20 H201 109.6 no
C19 C20 H202 110.9 no
C15 C20 H202 110.3 no
H201 C20 H202 107.0 no
N14 C21 C22 111.2(3) yes
N14 C21 C26 111.3(3) yes
C22 C21 C26 111.9(3) yes
N14 C21 H211 107.1 no
C22 C21 H211 107.1 no
C26 C21 H211 107.9 no
C21 C22 C23 110.4(4) yes
C21 C22 H221 109.1 no
C23 C22 H221 108.6 no
C21 C22 H222 111.2 no
C23 C22 H222 110.2 no
H221 C22 H222 107.3 no
C22 C23 C24 111.6(4) yes
C22 C23 H231 108.7 no
C24 C23 H231 109.5 no
C22 C23 H232 109.5 no
C24 C23 H232 110.9 no
H231 C23 H232 106.5 no
C23 C24 C25 111.4(4) yes
C23 C24 H241 108.8 no
C25 C24 H241 109.5 no
C23 C24 H242 110.0 no
C25 C24 H242 110.5 no
H241 C24 H242 106.5 no
C24 C25 C26 111.1(4) yes
C24 C25 H252 111.2 no
C26 C25 H252 109.6 no
C24 C25 H251 108.9 no
C26 C25 H251 108.4 no
H252 C25 H251 107.6 no
C25 C26 C21 110.7(4) yes
C25 C26 H262 110.0 no
C21 C26 H262 110.0 no
C25 C26 H261 108.4 no
C21 C26 H261 108.6 no
H262 C26 H261 109.0 no
F27 C28 F29 105.6(3) yes
F27 C28 F30 105.8(3) yes
F29 C28 F30 106.8(3) yes
F27 C28 C31 112.1(3) yes
F29 C28 C31 112.8(3) yes
F30 C28 C31 113.1(3) yes
C28 C31 C32 120.3(3) yes
C28 C31 C36 118.9(3) yes
C32 C31 C36 120.8(3) yes
C31 C32 C33 122.5(3) yes
C31 C32 H321 117.7 no
C33 C32 H321 119.8 no
C32 C33 C34 115.8(3) yes
C32 C33 B41 121.0(3) yes
C34 C33 B41 122.9(3) yes
C33 C34 C35 122.5(3) yes
C33 C34 H341 118.1 no
C35 C34 H341 119.5 no
C34 C35 C36 120.9(3) yes
C34 C35 C37 120.8(3) yes
C36 C35 C37 118.3(3) yes
C31 C36 C35 117.6(3) yes
C31 C36 H361 121.3 no
C35 C36 H361 121.0 no
C35 C37 F38 113.1(3) yes
C35 C37 F39 113.7(3) yes
F38 C37 F39 105.5(3) yes
C35 C37 F40 112.3(3) yes
F38 C37 F40 106.3(3) yes
F39 C37 F40 105.2(3) yes
C33 B41 C42 103.9(2) yes
C33 B41 C56 110.8(2) yes
C42 B41 C56 113.8(3) yes
C33 B41 C70 113.1(3) yes
C42 B41 C70 111.4(2) yes
C56 B41 C70 104.1(2) yes
B41 C42 C43 123.1(3) yes
B41 C42 C47 121.1(3) yes
C43 C42 C47 115.5(3) yes
C42 C43 C44 122.3(3) yes
C42 C43 H431 118.3 no
C44 C43 H431 119.4 no
C43 C44 C45 121.1(3) yes
C43 C44 C52 120.3(3) yes
C45 C44 C52 118.6(3) yes
C44 C45 C46 117.9(3) yes
C44 C45 H451 120.8 no
C46 C45 H451 121.2 no
C45 C46 C47 120.8(3) yes
C45 C46 C48 118.1(3) yes
C47 C46 C48 121.1(3) yes
C42 C47 C46 122.4(3) yes
C42 C47 H471 118.2 no
C46 C47 H471 119.4 no
C46 C48 F49 111.5(3) yes
C46 C48 F50 112.5(3) yes
F49 C48 F50 104.1(3) yes
C46 C48 F51 113.7(3) yes
F49 C48 F51 105.6(3) yes
F50 C48 F51 108.8(4) yes
C44 C52 F530 114.8(3) yes
C44 C52 F540 112.6(3) yes
F530 C52 F540 105.30(10) yes
C44 C52 F550 112.7(3) yes
F530 C52 F550 104.34(10) yes
F540 C52 F550 106.38(10) yes
B41 C56 C57 123.8(3) yes
B41 C56 C61 120.3(3) yes
C57 C56 C61 115.7(3) yes
C56 C57 C58 121.7(3) yes
C56 C57 H571 119.0 no
C58 C57 H571 119.3 no
C57 C58 C59 121.5(3) yes
C57 C58 C66 120.3(3) yes
C59 C58 C66 118.2(3) yes
C58 C59 C60 117.6(3) yes
C58 C59 H591 120.1 no
C60 C59 H591 122.2 no
C59 C60 C61 121.1(3) yes
C59 C60 C62 119.0(3) yes
C61 C60 C62 119.9(3) yes
C56 C61 C60 122.4(3) yes
C56 C61 H611 118.7 no
C60 C61 H611 118.9 no
C60 C62 F630 114.2(3) yes
C60 C62 F640 114.1(3) yes
F630 C62 F640 105.24(10) yes
C60 C62 F650 111.6(3) yes
F630 C62 F650 104.38(10) yes
F640 C62 F650 106.48(10) yes
C58 C66 F670 115.9(6) yes
C58 C66 F680 109.3(7) yes
F670 C66 F680 105.35(10) yes
C58 C66 F690 114.7(7) yes
F670 C66 F690 104.37(10) yes
F680 C66 F690 106.37(10) yes
B41 C70 C71 123.1(3) yes
B41 C70 C75 121.2(3) yes
C71 C70 C75 115.6(3) yes
C70 C71 C72 122.1(3) yes
C70 C71 H711 119.1 no
C72 C71 H711 118.8 no
C71 C72 C73 120.9(3) yes
C71 C72 C80 118.4(3) yes
C73 C72 C80 120.7(3) yes
C72 C73 C74 117.9(3) yes
C72 C73 H731 120.9 no
C74 C73 H731 121.1 no
C73 C74 C75 120.8(3) yes
C73 C74 C76 118.6(3) yes
C75 C74 C76 120.5(3) yes
C70 C75 C74 122.6(3) yes
C70 C75 H751 118.9 no
C74 C75 H751 118.5 no
C74 C76 F770 116.5(16) yes
C74 C76 F780 111.8(16) yes
F770 C76 F780 105.33(10) yes
C74 C76 F790 111.7(16) yes
F770 C76 F790 104.35(10) yes
F780 C76 F790 106.41(10) yes
C72 C80 F81 112.8(3) yes
C72 C80 F82 113.4(3) yes
F81 C80 F82 104.5(4) yes
C72 C80 F83 113.4(3) yes
F81 C80 F83 104.4(4) yes
F82 C80 F83 107.4(4) yes

loop_
_geom_bond_atom_site_label_1
_geom_bond_atom_site_label_2
_geom_bond_distance
_geom_bond_publ_flag
Ru1 P2 2.3055(10) yes
Ru1 C6 1.877(4) yes
Ru1 C8 2.252(4) yes
Ru1 C9 2.259(4) yes
Ru1 C10 2.288(4) yes
Ru1 C11 2.268(4) yes
Ru1 C12 2.260(4) yes
Ru1 B13 1.928(4) yes
P2 C3 1.816(4) yes
P2 C4 1.811(4) yes
P2 C5 1.813(5) yes
C3 H31 0.968 no
C3 H32 0.958 no
C3 H33 0.955 no
C4 H42 0.954 no
C4 H43 0.987 no
C4 H41 0.965 no
C5 H51 0.968 no
C5 H53 0.964 no
C5 H52 0.965 no
C6 O7 1.135(5) yes
C8 C9 1.420(7) yes
C8 C12 1.417(7) yes
C8 H81 0.996 no
C9 C10 1.432(7) yes
C9 H91 0.960 no
C10 C11 1.399(7) yes
C10 H101 0.996 no
C11 C12 1.419(6) yes
C11 H111 0.998 no
C12 H121 1.011 no
B13 N14 1.345(5) yes
N14 C15 1.483(5) yes
N14 C21 1.500(5) yes
C15 C16 1.526(5) yes
C15 C20 1.527(5) yes
C15 H151 0.991 no
C16 C17 1.523(6) yes
C16 H162 0.984 no
C16 H161 0.982 no
C17 C18 1.506(7) yes
C17 H172 0.990 no
C17 H171 0.982 no
C18 C19 1.526(8) yes
C18 H181 0.988 no
C18 H182 0.988 no
C19 C20 1.535(6) yes
C19 H191 0.984 no
C19 H192 0.982 no
C20 H201 0.982 no
C20 H202 0.996 no
C21 C22 1.520(5) yes
C21 C26 1.528(6) yes
C21 H211 1.001 no
C22 C23 1.533(6) yes
C22 H221 1.000 no
C22 H222 1.000 no
C23 C24 1.509(7) yes
C23 H231 0.979 no
C23 H232 0.990 no
C24 C25 1.517(7) yes
C24 H241 0.992 no
C24 H242 0.982 no
C25 C26 1.542(6) yes
C25 H252 0.985 no
C25 H251 0.994 no
C26 H262 0.963 no
C26 H261 0.984 no
F27 C28 1.346(4) yes
C28 F29 1.332(4) yes
C28 F30 1.323(5) yes
C28 C31 1.496(5) yes
C31 C32 1.388(5) yes
C31 C36 1.400(5) yes
C32 C33 1.399(4) yes
C32 H321 0.946 no
C33 C34 1.399(4) yes
C33 B41 1.644(5) yes
C34 C35 1.391(5) yes
C34 H341 0.946 no
C35 C36 1.390(5) yes
C35 C37 1.503(5) yes
C36 H361 0.951 no
C37 F38 1.333(4) yes
C37 F39 1.319(4) yes
C37 F40 1.324(4) yes
B41 C42 1.642(5) yes
B41 C56 1.649(5) yes
B41 C70 1.635(4) yes
C42 C43 1.397(4) yes
C42 C47 1.411(4) yes
C43 C44 1.397(5) yes
C43 H431 0.946 no
C44 C45 1.385(5) yes
C44 C52 1.501(4) yes
C45 C46 1.392(5) yes
C45 H451 0.936 no
C46 C47 1.390(5) yes
C46 C48 1.497(5) yes
C47 H471 0.933 no
C48 F49 1.347(5) yes
C48 F50 1.333(5) yes
C48 F51 1.321(5) yes
C52 F530 1.305(4) yes
C52 F540 1.309(4) yes
C52 F550 1.298(4) yes
C56 C57 1.398(4) yes
C56 C61 1.405(4) yes
C57 C58 1.390(5) yes
C57 H571 0.949 no
C58 C59 1.386(5) yes
C58 C66 1.500(4) yes
C59 C60 1.384(5) yes
C59 H591 0.945 no
C60 C61 1.382(5) yes
C60 C62 1.508(4) yes
C61 H611 0.944 no
C62 F630 1.301(5) yes
C62 F640 1.290(5) yes
C62 F650 1.284(5) yes
C66 F670 1.290(9) yes
C66 F680 1.306(9) yes
C66 F690 1.267(9) yes
C70 C71 1.400(4) yes
C70 C75 1.404(4) yes
C71 C72 1.400(4) yes
C71 H711 0.946 no
C72 C73 1.385(5) yes
C72 C80 1.484(5) yes
C73 C74 1.391(5) yes
C73 H731 0.946 no
C74 C75 1.387(5) yes
C74 C76 1.498(4) yes
C75 H751 0.946 no
C76 F770 1.298(10) yes
C76 F780 1.290(10) yes
C76 F790 1.288(10) yes
C80 F81 1.337(5) yes
C80 F82 1.323(5) yes
C80 F83 1.324(5) yes
